data_7700103
loop_
_publ_author_name
'Zaiter, Samantha'
'Kirk, Charlotte'
'Taylor, Matthew'
'Klein, Y. Maximilian'
'Housecroft, Catherine E.'
'Sciortino, Natasha F.'
'Clements, John E.'
'Cooper, Richard I.'
'Kepert, Cameron J.'
'Neville, Suzanne M.'

_publ_section_title
;
 Heteroatom substitution effects in spin crossover dinuclear complexes.
;
_journal_issue 21
_journal_name_full 'Dalton transactions (Cambridge, England : 2003)'
_journal_page_first 7337
_journal_page_last 7343
_journal_paper_doi 10.1039/c8dt05010d
_journal_volume 48
_journal_year 2019
_chemical_formula_moiety 'C39 H30 Fe2 N24 O5 Se4, C7 H6 N4 O, C H4 O'
_chemical_formula_sum 'C47 H40 Fe2 N28 O7 Se4'
_chemical_formula_weight 1536.61
_chemical_name_common 'fur-Se 100 K'
_chemical_name_systematic '[Fe2(NCSe)4(furtrz)5].furtrz.MeOH'
_space_group_crystal_system triclinic
_space_group_IT_number 2
_space_group_name_Hall '-P 1'
_space_group_name_H-M_alt 'P -1'
_symmetry_space_group_name_Hall '-P 1'
_symmetry_space_group_name_H-M 'P -1'
_atom_sites_solution_hydrogens geom
_audit_creation_method SHELXL-2018/3
_audit_update_record
;
2019-03-06 deposited with the CCDC.    2019-03-11 downloaded from the CCDC.
;
_cell_angle_alpha 82.736(4)
_cell_angle_beta 75.108(4)
_cell_angle_gamma 77.118(4)
_cell_formula_units_Z 2
_cell_length_a 11.6669(6)
_cell_length_b 13.5850(6)
_cell_length_c 20.2298(10)
_cell_measurement_reflns_used 10005
_cell_measurement_temperature 100(2)
_cell_measurement_theta_max 26.4
_cell_measurement_theta_min 2.4
_cell_volume 3012.5(3)
_computing_cell_refinement
;
CrysAlisPro, Agilent Technologies,
Version 1.171.36.28 (release 01-02-2013 CrysAlis171 .NET)
(compiled Feb  1 2013,16:14:44)
;
_computing_data_collection
;
CrysAlisPro, Agilent Technologies,
Version 1.171.36.28 (release 01-02-2013 CrysAlis171 .NET)
(compiled Feb  1 2013,16:14:44)
;
_computing_data_reduction
;
CrysAlisPro, Agilent Technologies,
Version 1.171.36.28 (release 01-02-2013 CrysAlis171 .NET)
(compiled Feb  1 2013,16:14:44)
;
_computing_molecular_graphics POV-RAY
_computing_structure_refinement SHELXL-2018/3
_computing_structure_solution SHELXT
_diffrn_ambient_temperature 100(2)
_diffrn_measured_fraction_theta_full 0.998
_diffrn_measured_fraction_theta_max 0.845
_diffrn_measurement_device_type mirror
_diffrn_measurement_method '\w scans'
_diffrn_radiation_type MoK\a
_diffrn_radiation_wavelength 0.71073
_diffrn_reflns_av_R_equivalents 0.0470
_diffrn_reflns_av_unetI/netI 0.0820
_diffrn_reflns_Laue_measured_fraction_full 0.998
_diffrn_reflns_Laue_measured_fraction_max 0.845
_diffrn_reflns_limit_h_max 15
_diffrn_reflns_limit_h_min -15
_diffrn_reflns_limit_k_max 18
_diffrn_reflns_limit_k_min -18
_diffrn_reflns_limit_l_max 28
_diffrn_reflns_limit_l_min -28
_diffrn_reflns_number 31043
_diffrn_reflns_point_group_measured_fraction_full 0.998
_diffrn_reflns_point_group_measured_fraction_max 0.845
_diffrn_reflns_theta_full 25.242
_diffrn_reflns_theta_max 29.631
_diffrn_reflns_theta_min 2.945
_diffrn_source 'SuperNova (Mo) X-ray Source'
_exptl_absorpt_coefficient_mu 2.972
_exptl_absorpt_correction_T_max 0.664
_exptl_absorpt_correction_T_min 0.469
_exptl_absorpt_correction_type multi-scan
_exptl_absorpt_process_details
;
CrysAlisPro, Agilent Technologies,
Version 1.171.36.28 (release 01-02-2013 CrysAlis171 .NET)
(compiled Feb  1 2013,16:14:44)
Empirical absorption correction using spherical harmonics,
 implemented in SCALE3 ABSPACK scaling algorithm.
;
_exptl_crystal_colour red
_exptl_crystal_density_diffrn 1.694
_exptl_crystal_description block
_exptl_crystal_F_000 1524
_exptl_crystal_size_max 0.300
_exptl_crystal_size_mid 0.300
_exptl_crystal_size_min 0.150
_platon_squeeze_details
;
TITL ns06_2_100_00 in P-1
CELL   11.6669   13.5850   20.2298     82.74     75.11     77.12
SPGR P-1
# Solvent Accessible Volume =       198
# Electrons Found in S.A.V. =        59
# Note: Atoms in Void are Labelled as Cxxx and Qxxx for all Others
C101 0.688 0.330 0.389 !       3.34 eA-3
C102 0.451 0.602 0.486 !       3.16 eA-3
C103 0.502 0.499 0.471 !       2.84 eA-3
C104 0.640 0.428 0.455 !       2.49 eA-3
C105 0.611 0.434 0.486 !       2.42 eA-3
C106 0.566 0.431 0.476 !       2.34 eA-3
C107 0.735 0.265 0.409 !       2.06 eA-3
C108 0.453 0.479 0.502 !       1.76 eA-3
Q109 0.768 0.936 0.109 !       1.75 eA-3
Q110 0.528 0.302 0.260 !       1.67 eA-3
C111 0.598 0.401 0.392 !       1.67 eA-3
Q112 0.506 0.726 0.209 !       1.55 eA-3
Q113 0.828 0.527 0.391 !       1.54 eA-3
Q114 0.126 0.154 0.294 !       1.54 eA-3
Q115 0.562 0.881 0.419 !       1.49 eA-3
Q116 0.568 0.749 0.221 !       1.41 eA-3
Q117 0.577 0.744 0.188 !       1.41 eA-3
C118 0.592 0.474 0.419 !       1.40 eA-3
Q119 0.890 0.525 0.370 !       1.35 eA-3
Q120 0.831 0.578 0.368 !       1.34 eA-3
Q121 0.954 0.244 0.141 !       1.32 eA-3
Q122 0.105 0.874 0.452 !       1.29 eA-3
Q123 0.878 0.528 0.345 !       1.26 eA-3
Q124 0.608 0.811 0.443 !       1.22 eA-3
Q125 0.626 0.848 0.423 !       1.22 eA-3
Q126 0.592 0.840 0.469 !       1.19 eA-3
Q127 0.591 0.909 0.432 !       1.19 eA-3
C128 0.541 0.594 0.451 !       1.12 eA-3
Q129 0.423 0.408 0.455 !       1.07 eA-3
Q130 0.626 0.856 0.451 !       1.03 eA-3
Q131 0.142 0.266 0.434 !       1.01 eA-3
Q132 0.498 0.862 0.274 !       1.01 eA-3
Q133 0.955 0.629 0.469 !       1.01 eA-3
Q134 0.375 0.573 0.408 !       1.00 eA-3
C135 0.362 0.456 0.500 !       0.99 eA-3
Q136 0.340 0.563 0.469 !       0.99 eA-3
C137 0.531 0.520 0.390 !       0.99 eA-3
Q138 0.220 0.642 0.439 !       0.96 eA-3
Q139 0.251 0.487 0.465 !       0.95 eA-3
Q140 0.811 0.249 0.377 !       0.92 eA-3
Q141 0.502 0.362 0.425 !       0.92 eA-3
Q142 0.909 0.630 0.051 !       0.91 eA-3
Q143 0.664 0.268 0.424 !       0.91 eA-3
Q144 0.299 0.357 0.298 !       0.90 eA-3
Q145 0.495 0.887 0.348 !       0.89 eA-3
Q146 0.390 0.654 0.451 !       0.88 eA-3
Q147 0.577 0.235 0.422 !       0.88 eA-3
Q148 0.296 0.786 0.424 !       0.87 eA-3
Q149 0.297 0.613 0.438 !       0.87 eA-3
Q150 0.372 0.488 0.453 !       0.86 eA-3
Q151 0.019 0.314 0.486 !       0.85 eA-3
Q152 0.706 0.493 0.502 !       0.85 eA-3
Q153 0.731 0.374 0.399 !       0.85 eA-3
Q154 0.533 0.109 0.308 !       0.84 eA-3
Q155 0.751 0.365 0.343 !       0.84 eA-3
Q156 0.156 0.921 0.427 !       0.83 eA-3
Q157 0.639 0.063 0.002 !       0.83 eA-3
Q158 0.813 0.836 0.418 !       0.82 eA-3
Q159 0.784 0.233 0.362 !       0.82 eA-3
Q160 0.094 0.117 0.356 !       0.82 eA-3
Q161 0.423 0.693 0.409 !       0.82 eA-3
Q162 0.782 0.782 0.319 !       0.81 eA-3
Q163 0.840 0.670 0.092 !       0.81 eA-3
Q164 0.936 0.937 0.065 !       0.81 eA-3
Q165 0.590 0.297 0.427 !       0.81 eA-3
Q166 0.280 0.861 0.427 !       0.81 eA-3
Q167 0.782 0.112 0.470 !       0.80 eA-3
Q168 0.110 0.732 0.301 !       0.80 eA-3
Q169 0.595 0.718 0.275 !       0.80 eA-3
Q170 0.530 0.765 0.284 !       0.80 eA-3
Q171 0.565 0.924 0.264 !       0.80 eA-3
Q172 0.786 0.700 0.342 !       0.80 eA-3
Q173 0.439 0.738 0.485 !       0.80 eA-3
Q174 0.704 0.129 0.487 !       0.79 eA-3
Q175 0.576 0.423 0.301 !       0.79 eA-3
Q176 0.532 0.122 0.221 !       0.79 eA-3
Q177 0.439 0.393 0.500 !       0.79 eA-3
Q178 0.579 0.361 0.444 !       0.79 eA-3
Q179 0.361 0.488 0.141 !       0.78 eA-3
Q180 0.171 0.293 0.468 !       0.78 eA-3
Q181 0.235 0.222 0.418 !       0.78 eA-3
Q182 0.640 0.905 0.484 !       0.78 eA-3
C183 0.592 0.453 0.360 !       0.78 eA-3
Q184 0.878 0.220 0.361 !       0.77 eA-3
Q185 0.610 0.562 0.447 !       0.77 eA-3
Q186 0.295 0.661 0.470 !       0.77 eA-3
Q187 0.330 0.423 0.466 !       0.77 eA-3
Q188 0.604 0.161 0.219 !       0.77 eA-3
Q189 0.800 0.722 0.452 !       0.77 eA-3
Q190 0.890 0.997 0.066 !       0.76 eA-3
Q191 0.426 0.621 0.250 !       0.76 eA-3
Q192 0.474 0.445 0.375 !       0.76 eA-3
Q193 0.686 0.428 0.392 !       0.76 eA-3
Q194 0.151 0.591 0.282 !       0.76 eA-3
Q195 0.077 0.218 0.268 !       0.76 eA-3
Q196 0.483 0.679 0.481 !       0.76 eA-3
Q197 0.418 0.470 0.092 !       0.76 eA-3
Q198 0.858 0.471 0.028 !       0.75 eA-3
Q199 0.874 0.887 0.247 !       0.75 eA-3
;
_refine_diff_density_max 1.504
_refine_diff_density_min -0.976
_refine_diff_density_rms 0.122
_refine_ls_extinction_method none
_refine_ls_goodness_of_fit_ref 1.000
_refine_ls_hydrogen_treatment constr
_refine_ls_matrix_type full
_refine_ls_number_parameters 775
_refine_ls_number_reflns 14351
_refine_ls_number_restraints 0
_refine_ls_restrained_S_all 1.000
_refine_ls_R_factor_all 0.0871
_refine_ls_R_factor_gt 0.0522
_refine_ls_shift/su_max 0.000
_refine_ls_shift/su_mean 0.000
_refine_ls_structure_factor_coef Fsqd
_refine_ls_weighting_details 'w=1/[\s^2^(Fo^2^)+(0.0534P)^2^+0.2577P] where P=(Fo^2^+2Fc^2^)/3'
_refine_ls_weighting_scheme calc
_refine_ls_wR_factor_gt 0.1086
_refine_ls_wR_factor_ref 0.1227
_reflns_Friedel_coverage 0.000
_reflns_number_gt 9820
_reflns_number_total 14351
_reflns_threshold_expression 'I > 2\s(I)'
_cod_data_source_file c8dt05010d2.cif
_cod_data_source_block 1884826
_cod_database_code 7700103
_shelx_shelxl_version_number 2018/3
_shelx_space_group_comment
;
The symmetry employed for this shelxl refinement is uniquely defined
by the following loop, which should always be used as a source of
symmetry information in preference to the above space-group names.
They are only intended as comments.
;
_shelx_estimated_absorpt_t_min 0.469
_shelx_estimated_absorpt_t_max 0.664
_exptl_aspecial_details
; 
 'on mitegen loop in thin layer of oil'
;
_platon_squeeze_void_probe_radius 1.20

loop_
_space_group_symop_operation_xyz
'x, y, z'
'-x, -y, -z'

loop_
_atom_site_label
_atom_site_type_symbol
_atom_site_fract_x
_atom_site_fract_y
_atom_site_fract_z
_atom_site_U_iso_or_equiv
_atom_site_adp_type
_atom_site_occupancy
_atom_site_site_symmetry_order
_atom_site_calc_flag
_atom_site_refinement_flags_posn
_atom_site_refinement_flags_adp
Se3 Se 0.84921(4) 0.60914(3) 0.08046(2) 0.02342(11) Uani 1 1 d . .
Se1 Se 0.81383(4) 1.13894(3) -0.45459(2) 0.02832(12) Uani 1 1 d . .
Se2 Se 0.46541(4) 0.77337(3) -0.25471(2) 0.02915(12) Uani 1 1 d . .
Fe2 Fe 1.03921(5) 0.76812(4) -0.14952(3) 0.01386(12) Uani 1 1 d . .
Fe1 Fe 0.87105(5) 0.84199(4) -0.29459(3) 0.01441(12) Uani 1 1 d . .
Se4 Se 1.16347(5) 1.05765(3) -0.07412(3) 0.03978(15) Uani 1 1 d . .
O5 O 1.6860(2) 0.4770(2) -0.06274(15) 0.0245(7) Uani 1 1 d . .
N17 N 0.9275(3) 0.7794(2) -0.38312(17) 0.0186(7) Uani 1 1 d . .
N9 N 1.0348(3) 0.8675(2) -0.30228(16) 0.0148(7) Uani 1 1 d . .
N1 N 0.8332(3) 0.9731(2) -0.34597(18) 0.0198(7) Uani 1 1 d . .
C3 C 0.9214(3) 0.6675(3) -0.0002(2) 0.0192(9) Uani 1 1 d . .
N23 N 1.3777(3) 0.5695(2) -0.14063(17) 0.0168(7) Uani 1 1 d . .
O1 O 0.4363(2) 1.2143(2) -0.01480(15) 0.0267(7) Uani 1 1 d . .
O3 O 0.8568(3) 0.2648(2) -0.25883(17) 0.0343(8) Uani 1 1 d . .
N5 N 0.8119(3) 0.9020(2) -0.20432(16) 0.0152(7) Uani 1 1 d . .
N24 N 1.4783(3) 0.5422(2) -0.11167(18) 0.0205(7) Uani 1 1 d . .
N15 N 0.9045(3) 0.5449(2) -0.22545(16) 0.0143(7) Uani 1 1 d . .
N11 N 1.1881(3) 0.9429(2) -0.33244(18) 0.0204(7) Uani 1 1 d . .
N16 N 0.8820(3) 0.4516(2) -0.23590(18) 0.0192(7) Uani 1 1 d . .
N22 N 1.2471(3) 0.5823(3) -0.20375(18) 0.0229(8) Uani 1 1 d . .
N14 N 0.9645(3) 0.6715(2) -0.19753(16) 0.0136(6) Uani 1 1 d . .
N13 N 0.9036(3) 0.7056(2) -0.24900(16) 0.0138(7) Uani 1 1 d . .
O6 O 1.4626(3) 0.2603(2) -0.20749(17) 0.0337(8) Uani 1 1 d . .
C12 C 1.1848(3) 0.8983(3) -0.2693(2) 0.0186(8) Uani 1 1 d . .
H12 H 1.239628 0.901643 -0.242551 0.022 Uiso 1 1 calc R U
C20 C 0.9638(3) 0.5748(3) -0.1835(2) 0.0159(8) Uani 1 1 d . .
H20 H 0.998746 0.532384 -0.149760 0.019 Uiso 1 1 calc R U
N7 N 0.7058(3) 0.9940(2) -0.12008(17) 0.0179(7) Uani 1 1 d . .
N27 N 1.6783(3) 0.4416(3) -0.3402(2) 0.0285(8) Uani 1 1 d . .
C35 C 1.5310(3) 0.4494(3) -0.1138(2) 0.0209(9) Uani 1 1 d . .
H35 H 1.499511 0.404612 -0.133642 0.025 Uiso 1 1 calc R U
N3 N 0.9647(3) 0.7043(2) -0.05206(18) 0.0203(7) Uani 1 1 d . .
C37 C 1.7009(4) 0.3155(3) -0.0814(2) 0.0241(9) Uani 1 1 d . .
H37 H 1.685778 0.256120 -0.094978 0.029 Uiso 1 1 calc R U
N2 N 0.7082(3) 0.8229(2) -0.28682(17) 0.0192(7) Uani 1 1 d . .
C33 C 1.2927(3) 0.6527(3) -0.1253(2) 0.0169(8) Uani 1 1 d . .
H33 H 1.290947 0.698126 -0.092820 0.020 Uiso 1 1 calc R U
N18 N 1.0193(3) 0.6962(3) -0.39673(19) 0.0289(9) Uani 1 1 d . .
C1 C 0.8247(4) 1.0376(3) -0.3883(2) 0.0198(9) Uani 1 1 d . .
C6 C 0.8035(3) 0.9340(3) -0.1008(2) 0.0178(8) Uani 1 1 d . .
H6 H 0.822022 0.933191 -0.057638 0.021 Uiso 1 1 calc R U
C2 C 0.6126(4) 0.8052(3) -0.2752(2) 0.0185(8) Uani 1 1 d . .
N20 N 0.8827(3) 0.7345(3) -0.5404(2) 0.0330(9) Uani 1 1 d . .
N8 N 0.6126(3) 1.0699(2) -0.08810(18) 0.0207(8) Uani 1 1 d . .
N10 N 1.0949(3) 0.8492(2) -0.24950(17) 0.0151(7) Uani 1 1 d . .
O4 O 0.8585(3) 0.5397(2) -0.63156(18) 0.0398(9) Uani 1 1 d . .
N6 N 0.8676(3) 0.8783(2) -0.14990(16) 0.0145(7) Uani 1 1 d . .
C5 C 0.7145(3) 0.9714(3) -0.1846(2) 0.0172(8) Uani 1 1 d . .
H5 H 0.658431 1.001353 -0.211721 0.021 Uiso 1 1 calc R U
C4 C 1.1314(4) 0.9423(3) -0.0934(2) 0.0230(9) Uani 1 1 d . .
O2 O 1.4072(3) 1.1435(3) -0.43882(18) 0.0426(8) Uani 1 1 d . .
C14 C 1.2915(4) 1.0145(3) -0.4297(2) 0.0261(10) Uani 1 1 d . .
H14 H 1.258478 0.974142 -0.452201 0.031 Uiso 1 1 calc R U
N21 N 1.2115(3) 0.6624(2) -0.16189(17) 0.0182(7) Uani 1 1 d . .
N4 N 1.1092(3) 0.8718(3) -0.10843(18) 0.0235(8) Uani 1 1 d . .
C21 C 0.9407(3) 0.3744(3) -0.2082(2) 0.0183(8) Uani 1 1 d . .
H21 H 0.991731 0.382611 -0.180325 0.022 Uiso 1 1 calc R U
N12 N 1.2684(3) 1.0081(3) -0.36409(18) 0.0223(8) Uani 1 1 d . .
C38 C 1.7840(4) 0.4192(3) -0.0415(2) 0.0265(10) Uani 1 1 d . .
H38 H 1.836678 0.445167 -0.022519 0.032 Uiso 1 1 calc R U
C11 C 0.3682(4) 1.2777(3) 0.0343(2) 0.0268(10) Uani 1 1 d . .
H11 H 0.304451 1.332190 0.027421 0.032 Uiso 1 1 calc R U
C13 C 1.0926(3) 0.9217(3) -0.3515(2) 0.0170(8) Uani 1 1 d . .
H13 H 1.071752 0.943320 -0.394198 0.020 Uiso 1 1 calc R U
C28 C 0.8880(4) 0.6488(3) -0.5582(2) 0.0283(10) Uani 1 1 d . .
H28 H 0.918297 0.590190 -0.532078 0.034 Uiso 1 1 calc R U
N25 N 1.7557(3) 0.5722(3) -0.3897(2) 0.0334(9) Uani 1 1 d . .
C19 C 0.8701(3) 0.6278(3) -0.2651(2) 0.0166(8) Uani 1 1 d . .
H19 H 0.827702 0.629653 -0.299690 0.020 Uiso 1 1 calc R U
N28 N 1.5975(3) 0.3873(3) -0.2943(2) 0.0332(9) Uani 1 1 d . .
N26 N 1.8328(3) 0.4857(3) -0.4173(2) 0.0357(10) Uani 1 1 d . .
C22 C 0.9300(4) 0.2748(3) -0.2188(2) 0.0213(9) Uani 1 1 d . .
N19 N 0.9231(3) 0.7315(3) -0.47935(19) 0.0269(8) Uani 1 1 d . .
C46 C 1.4234(4) 0.1121(3) -0.2251(3) 0.0389(12) Uani 1 1 d . .
H46 H 1.392655 0.051498 -0.218013 0.047 Uiso 1 1 calc R U
C36 C 1.6360(4) 0.4107(3) -0.0874(2) 0.0224(9) Uani 1 1 d . .
C18 C 1.4675(5) 1.1727(4) -0.5523(3) 0.0440(13) Uani 1 1 d . .
H18 H 1.503275 1.199708 -0.596508 0.053 Uiso 1 1 calc R U
C10 C 0.4029(4) 1.2533(3) 0.0937(2) 0.0259(10) Uani 1 1 d . .
H10 H 0.369576 1.286306 0.135112 0.031 Uiso 1 1 calc R U
C34 C 1.3474(4) 0.5283(3) -0.1902(2) 0.0228(9) Uani 1 1 d . .
H34 H 1.392605 0.468837 -0.211765 0.027 Uiso 1 1 calc R U
C8 C 0.5169(3) 1.1476(3) 0.0153(2) 0.0200(9) Uani 1 1 d . .
C29 C 0.8482(4) 0.6384(3) -0.6186(2) 0.0280(10) Uani 1 1 d . .
C42 C 1.5960(4) 0.3017(3) -0.3140(3) 0.0346(11) Uani 1 1 d . .
H42 H 1.644089 0.282319 -0.357693 0.042 Uiso 1 1 calc R U
C7 C 0.6049(3) 1.0726(3) -0.0237(2) 0.0211(9) Uani 1 1 d . .
H7 H 0.658378 1.024175 -0.001901 0.025 Uiso 1 1 calc R U
C26 C 0.8725(4) 0.8000(3) -0.4334(2) 0.0276(10) Uani 1 1 d . .
H26 H 0.807101 0.854903 -0.436693 0.033 Uiso 1 1 calc R U
C9 C 0.4995(4) 1.1682(3) 0.0821(2) 0.0261(10) Uani 1 1 d . .
H9 H 0.543496 1.132589 0.114290 0.031 Uiso 1 1 calc R U
C45 C 1.4002(4) 0.1827(4) -0.1803(3) 0.0382(12) Uani 1 1 d . .
H45 H 1.348015 0.180056 -0.135748 0.046 Uiso 1 1 calc R U
C40 C 1.6666(4) 0.5432(3) -0.3434(3) 0.0335(11) Uani 1 1 d . .
H40 H 1.602455 0.587365 -0.315797 0.040 Uiso 1 1 calc R U
C15 C 1.3658(4) 1.0810(3) -0.4695(3) 0.0315(11) Uani 1 1 d . .
C16 C 1.3995(4) 1.0966(4) -0.5376(2) 0.0332(11) Uani 1 1 d . .
H16 H 1.380736 1.062016 -0.570186 0.040 Uiso 1 1 calc R U
C25 C 0.9430(4) 0.1108(3) -0.2241(3) 0.0325(11) Uani 1 1 d . .
H25 H 0.964956 0.039214 -0.217743 0.039 Uiso 1 1 calc R U
C31 C 0.8138(4) 0.5441(5) -0.6881(3) 0.0482(16) Uani 1 1 d . .
H31 H 0.810491 0.486525 -0.709240 0.058 Uiso 1 1 calc R U
C44 C 1.5037(5) 0.1459(4) -0.2858(3) 0.0453(14) Uani 1 1 d . .
H44 H 1.535890 0.112664 -0.327197 0.054 Uiso 1 1 calc R U
C43 C 1.5245(4) 0.2351(4) -0.2723(3) 0.0351(11) Uani 1 1 d . .
C23 C 0.9842(4) 0.1833(3) -0.1964(3) 0.0302(11) Uani 1 1 d . .
H23 H 1.039451 0.169803 -0.167556 0.036 Uiso 1 1 calc R U
C30 C 0.7994(4) 0.7028(4) -0.6647(2) 0.0374(12) Uani 1 1 d . .
H30 H 0.783744 0.774706 -0.667316 0.045 Uiso 1 1 calc R U
C39 C 1.7958(4) 0.3213(3) -0.0511(2) 0.0271(10) Uani 1 1 d . .
H39 H 1.855838 0.266561 -0.039731 0.033 Uiso 1 1 calc R U
C41 C 1.7826(4) 0.4087(4) -0.3865(3) 0.0366(12) Uani 1 1 d . .
H41 H 1.815207 0.339777 -0.395443 0.044 Uiso 1 1 calc R U
C32 C 0.7759(4) 0.6385(5) -0.7096(3) 0.0517(16) Uani 1 1 d . .
H32 H 0.739954 0.660333 -0.747401 0.062 Uiso 1 1 calc R U
C27 C 1.0130(4) 0.6676(3) -0.4555(2) 0.0309(10) Uani 1 1 d . .
H27 H 1.064041 0.610507 -0.477710 0.037 Uiso 1 1 calc R U
C24 C 0.8672(5) 0.1634(3) -0.2610(3) 0.0418(13) Uani 1 1 d . .
H24 H 0.825770 0.134025 -0.285629 0.050 Uiso 1 1 calc R U
C17 C 1.4722(5) 1.1999(4) -0.4921(3) 0.0482(14) Uani 1 1 d . .
H17 H 1.513416 1.249996 -0.486385 0.058 Uiso 1 1 calc R U

loop_
_atom_site_aniso_label
_atom_site_aniso_U_11
_atom_site_aniso_U_22
_atom_site_aniso_U_33
_atom_site_aniso_U_23
_atom_site_aniso_U_13
_atom_site_aniso_U_12
Se3 0.0224(2) 0.0287(2) 0.0185(2) 0.00470(18) -0.00725(18) -0.00455(18)
Se1 0.0459(3) 0.0176(2) 0.0205(2) 0.00025(18) -0.0084(2) -0.00478(19)
Se2 0.0169(2) 0.0400(3) 0.0300(3) -0.0022(2) -0.00232(19) -0.00853(19)
Fe2 0.0151(3) 0.0122(3) 0.0148(3) -0.0030(2) -0.0029(2) -0.0032(2)
Fe1 0.0159(3) 0.0122(3) 0.0152(3) -0.0004(2) -0.0040(2) -0.0030(2)
Se4 0.0687(4) 0.0275(3) 0.0387(3) 0.0027(2) -0.0328(3) -0.0213(2)
O5 0.0233(15) 0.0251(15) 0.0292(18) -0.0038(13) -0.0132(14) -0.0043(12)
N17 0.0207(17) 0.0216(17) 0.0160(18) -0.0005(14) -0.0080(15) -0.0053(14)
N9 0.0137(15) 0.0165(16) 0.0147(17) -0.0004(13) -0.0036(14) -0.0046(13)
N1 0.0167(16) 0.0206(18) 0.022(2) -0.0024(16) -0.0035(15) -0.0053(14)
C3 0.0148(19) 0.017(2) 0.028(3) -0.0054(18) -0.0105(19) 0.0021(16)
N23 0.0174(16) 0.0179(17) 0.0183(18) -0.0013(14) -0.0065(14) -0.0073(14)
O1 0.0244(15) 0.0279(16) 0.0267(18) -0.0139(14) -0.0087(14) 0.0066(13)
O3 0.052(2) 0.0179(15) 0.044(2) -0.0039(14) -0.0267(18) -0.0103(14)
N5 0.0176(16) 0.0131(16) 0.0159(18) -0.0026(13) -0.0050(14) -0.0030(13)
N24 0.0191(17) 0.0232(18) 0.0207(19) -0.0007(15) -0.0080(15) -0.0040(14)
N15 0.0174(16) 0.0108(15) 0.0176(18) -0.0037(13) -0.0071(14) -0.0038(13)
N11 0.0178(17) 0.0219(17) 0.023(2) -0.0011(15) -0.0037(15) -0.0087(14)
N16 0.0238(17) 0.0132(16) 0.024(2) -0.0028(14) -0.0080(16) -0.0069(14)
N22 0.0197(17) 0.0273(19) 0.023(2) -0.0116(16) -0.0039(15) -0.0037(15)
N14 0.0163(16) 0.0129(15) 0.0129(17) 0.0004(13) -0.0063(13) -0.0031(13)
N13 0.0155(16) 0.0122(15) 0.0149(17) -0.0019(13) -0.0062(14) -0.0017(13)
O6 0.0295(17) 0.0399(19) 0.0300(19) -0.0095(16) -0.0024(15) -0.0048(15)
C12 0.0170(19) 0.023(2) 0.017(2) -0.0005(17) -0.0064(17) -0.0048(16)
C20 0.0149(18) 0.0169(19) 0.014(2) -0.0014(16) -0.0026(16) -0.0011(15)
N7 0.0170(16) 0.0152(16) 0.0199(19) -0.0059(14) -0.0038(14) 0.0019(13)
N27 0.0252(19) 0.028(2) 0.029(2) -0.0089(17) -0.0002(17) -0.0025(16)
C35 0.020(2) 0.019(2) 0.023(2) -0.0009(17) -0.0027(18) -0.0069(17)
N3 0.0175(17) 0.0219(18) 0.021(2) -0.0036(15) -0.0050(15) -0.0023(14)
C37 0.025(2) 0.018(2) 0.025(2) -0.0004(18) -0.0039(19) 0.0000(17)
N2 0.0209(18) 0.0186(17) 0.0156(18) 0.0016(14) -0.0026(15) -0.0023(14)
C33 0.0184(19) 0.0157(19) 0.018(2) -0.0036(16) -0.0035(17) -0.0053(16)
N18 0.037(2) 0.024(2) 0.022(2) -0.0088(16) -0.0090(18) 0.0077(16)
C1 0.025(2) 0.019(2) 0.019(2) -0.0042(18) -0.0067(18) -0.0073(17)
C6 0.0166(19) 0.018(2) 0.019(2) -0.0029(17) -0.0065(17) -0.0007(16)
C2 0.023(2) 0.0147(19) 0.016(2) 0.0022(16) -0.0051(18) -0.0016(16)
N20 0.036(2) 0.034(2) 0.031(2) -0.0048(18) -0.0129(19) -0.0031(18)
N8 0.0179(17) 0.0168(17) 0.026(2) -0.0107(15) -0.0039(15) 0.0038(14)
N10 0.0138(15) 0.0140(16) 0.0181(18) -0.0024(13) -0.0068(14) -0.0002(13)
O4 0.042(2) 0.040(2) 0.039(2) -0.0179(17) -0.0070(17) -0.0065(16)
N6 0.0163(16) 0.0120(15) 0.0162(18) -0.0020(13) -0.0067(14) -0.0013(13)
C5 0.0181(19) 0.0137(19) 0.020(2) -0.0032(16) -0.0057(17) -0.0016(15)
C4 0.029(2) 0.024(2) 0.020(2) 0.0004(18) -0.0117(19) -0.0065(18)
O2 0.049(2) 0.045(2) 0.029(2) 0.0026(17) 0.0006(17) -0.0124(17)
C14 0.021(2) 0.034(2) 0.022(2) -0.001(2) -0.0043(19) -0.0043(19)
N21 0.0215(17) 0.0179(17) 0.0155(18) -0.0050(14) -0.0016(15) -0.0061(14)
N4 0.0244(18) 0.0233(19) 0.024(2) -0.0050(16) -0.0069(16) -0.0035(15)
C21 0.021(2) 0.0142(19) 0.020(2) -0.0033(17) -0.0048(17) -0.0030(16)
N12 0.0193(17) 0.0274(19) 0.021(2) 0.0039(15) -0.0042(15) -0.0096(15)
C38 0.026(2) 0.031(2) 0.025(3) -0.001(2) -0.011(2) -0.0065(19)
C11 0.021(2) 0.029(2) 0.029(3) -0.013(2) -0.0062(19) 0.0054(18)
C13 0.0166(19) 0.020(2) 0.015(2) -0.0048(16) -0.0042(17) -0.0026(16)
C28 0.027(2) 0.034(3) 0.024(3) -0.008(2) -0.001(2) -0.008(2)
N25 0.029(2) 0.033(2) 0.038(3) -0.0091(19) -0.0057(19) -0.0052(17)
C19 0.0158(19) 0.0132(19) 0.020(2) -0.0030(16) -0.0051(17) 0.0014(15)
N28 0.024(2) 0.042(2) 0.032(2) -0.0076(19) 0.0004(18) -0.0091(18)
N26 0.033(2) 0.029(2) 0.043(3) -0.0075(19) -0.0050(19) -0.0029(17)
C22 0.024(2) 0.017(2) 0.026(2) -0.0002(17) -0.0105(19) -0.0053(17)
N19 0.030(2) 0.032(2) 0.023(2) -0.0040(17) -0.0098(17) -0.0104(17)
C46 0.040(3) 0.025(2) 0.049(3) -0.007(2) 0.000(3) -0.010(2)
C36 0.023(2) 0.024(2) 0.022(2) -0.0055(18) -0.0051(18) -0.0070(18)
C18 0.041(3) 0.046(3) 0.030(3) 0.017(3) 0.003(2) -0.004(2)
C10 0.023(2) 0.026(2) 0.027(3) -0.0108(19) -0.0005(19) -0.0021(18)
C34 0.020(2) 0.025(2) 0.025(2) -0.0124(19) -0.0048(18) -0.0029(17)
C8 0.0153(19) 0.019(2) 0.025(2) -0.0033(18) -0.0041(17) -0.0014(16)
C29 0.024(2) 0.034(3) 0.029(3) -0.014(2) -0.009(2) -0.0023(19)
C42 0.030(2) 0.029(3) 0.041(3) -0.010(2) -0.001(2) -0.004(2)
C7 0.017(2) 0.021(2) 0.025(2) -0.0057(18) -0.0032(18) -0.0026(16)
C26 0.026(2) 0.036(3) 0.023(2) -0.006(2) -0.007(2) -0.006(2)
C9 0.030(2) 0.028(2) 0.020(2) -0.0063(19) -0.0062(19) -0.0015(19)
C45 0.033(3) 0.038(3) 0.044(3) 0.001(2) -0.009(2) -0.009(2)
C40 0.029(2) 0.032(3) 0.039(3) -0.015(2) -0.002(2) -0.006(2)
C15 0.025(2) 0.036(3) 0.031(3) 0.009(2) -0.007(2) -0.006(2)
C16 0.036(3) 0.043(3) 0.021(3) 0.008(2) -0.010(2) -0.011(2)
C25 0.038(3) 0.015(2) 0.041(3) -0.006(2) 0.001(2) -0.0074(19)
C31 0.032(3) 0.086(5) 0.035(3) -0.037(3) -0.004(2) -0.014(3)
C44 0.044(3) 0.036(3) 0.054(4) -0.015(3) -0.003(3) -0.009(2)
C43 0.027(2) 0.036(3) 0.043(3) -0.012(2) -0.004(2) -0.006(2)
C23 0.028(2) 0.025(2) 0.040(3) -0.003(2) -0.010(2) -0.0068(19)
C30 0.034(3) 0.049(3) 0.022(3) -0.012(2) -0.005(2) 0.009(2)
C39 0.025(2) 0.031(2) 0.022(2) 0.004(2) -0.0086(19) -0.0003(19)
C41 0.037(3) 0.031(3) 0.037(3) -0.007(2) 0.002(2) -0.005(2)
C32 0.029(3) 0.096(5) 0.031(3) -0.028(3) -0.014(2) 0.008(3)
C27 0.039(3) 0.022(2) 0.024(3) -0.007(2) 0.002(2) 0.000(2)
C24 0.061(3) 0.021(2) 0.054(4) -0.010(2) -0.023(3) -0.015(2)
C17 0.049(3) 0.035(3) 0.055(4) 0.006(3) 0.001(3) -0.018(3)

loop_
_atom_type_symbol
_atom_type_description
_atom_type_scat_dispersion_real
_atom_type_scat_dispersion_imag
_atom_type_scat_source
C C 0.0033 0.0016 'International Tables Vol C Tables 4.2.6.8 and 6.1.1.4'
N N 0.0061 0.0033 'International Tables Vol C Tables 4.2.6.8 and 6.1.1.4'
O O 0.0106 0.0060 'International Tables Vol C Tables 4.2.6.8 and 6.1.1.4'
Fe Fe 0.3463 0.8444 'International Tables Vol C Tables 4.2.6.8 and 6.1.1.4'
Se Se -0.0929 2.2259 'International Tables Vol C Tables 4.2.6.8 and 6.1.1.4'
H H 0.0000 0.0000 'International Tables Vol C Tables 4.2.6.8 and 6.1.1.4'

loop_
_geom_angle_atom_site_label_1
_geom_angle_atom_site_label_2
_geom_angle_atom_site_label_3
_geom_angle
N3 Fe2 N4 93.03(13)
N3 Fe2 N14 90.52(12)
N4 Fe2 N14 175.51(13)
N3 Fe2 N21 94.55(13)
N4 Fe2 N21 90.49(12)
N14 Fe2 N21 91.97(11)
N3 Fe2 N10 172.57(12)
N4 Fe2 N10 86.60(12)
N14 Fe2 N10 89.52(11)
N21 Fe2 N10 92.88(12)
N3 Fe2 N6 91.40(12)
N4 Fe2 N6 91.98(12)
N14 Fe2 N6 85.19(11)
N21 Fe2 N6 173.42(12)
N10 Fe2 N6 81.19(12)
N2 Fe1 N13 87.52(13)
N2 Fe1 N1 89.34(13)
N13 Fe1 N1 174.91(12)
N2 Fe1 N17 90.70(13)
N13 Fe1 N17 88.05(13)
N1 Fe1 N17 87.98(14)
N2 Fe1 N9 177.67(13)
N13 Fe1 N9 94.50(12)
N1 Fe1 N9 88.73(13)
N17 Fe1 N9 90.54(13)
N2 Fe1 N5 88.24(13)
N13 Fe1 N5 90.78(13)
N1 Fe1 N5 93.13(13)
N17 Fe1 N5 178.46(13)
N9 Fe1 N5 90.56(12)
C38 O5 C36 105.7(3)
C26 N17 N18 109.3(3)
C26 N17 Fe1 125.4(3)
N18 N17 Fe1 124.5(2)
C13 N9 N10 108.1(3)
C13 N9 Fe1 125.5(3)
N10 N9 Fe1 125.1(2)
C1 N1 Fe1 164.8(3)
N3 C3 Se3 178.2(3)
C33 N23 C34 105.8(3)
C33 N23 N24 122.6(3)
C34 N23 N24 131.4(3)
C8 O1 C11 106.0(3)
C22 O3 C24 105.8(3)
C5 N5 N6 106.8(3)
C5 N5 Fe1 127.3(3)
N6 N5 Fe1 125.9(2)
C35 N24 N23 115.5(3)
C19 N15 C20 106.2(3)
C19 N15 N16 119.6(3)
C20 N15 N16 134.1(3)
C12 N11 C13 105.9(3)
C12 N11 N12 122.7(3)
C13 N11 N12 130.9(3)
C21 N16 N15 115.3(3)
C34 N22 N21 106.5(3)
C20 N14 N13 107.7(3)
C20 N14 Fe2 128.5(2)
N13 N14 Fe2 123.8(2)
C19 N13 N14 107.3(3)
C19 N13 Fe1 123.2(3)
N14 N13 Fe1 129.4(2)
C43 O6 C45 105.3(3)
N10 C12 N11 110.5(3)
N10 C12 H12 124.7
N11 C12 H12 124.7
N14 C20 N15 108.8(3)
N14 C20 H20 125.6
N15 C20 H20 125.6
C5 N7 C6 105.6(3)
C5 N7 N8 121.3(3)
C6 N7 N8 133.0(3)
C40 N27 C41 105.2(4)
C40 N27 N28 124.1(4)
C41 N27 N28 130.6(4)
N24 C35 C36 122.0(3)
N24 C35 H35 119.0
C36 C35 H35 119.0
C3 N3 Fe2 177.1(3)
C36 C37 C39 107.0(4)
C36 C37 H37 126.5
C39 C37 H37 126.5
C2 N2 Fe1 172.1(3)
N21 C33 N23 110.0(3)
N21 C33 H33 125.0
N23 C33 H33 125.0
C27 N18 N17 105.2(3)
N1 C1 Se1 179.1(3)
N6 C6 N7 110.0(3)
N6 C6 H6 125.0
N7 C6 H6 125.0
N2 C2 Se2 177.7(4)
C28 N20 N19 113.1(4)
C7 N8 N7 114.3(3)
C12 N10 N9 106.0(3)
C12 N10 Fe2 127.1(2)
N9 N10 Fe2 126.5(2)
C31 O4 C29 105.7(4)
C6 N6 N5 107.7(3)
C6 N6 Fe2 126.6(2)
N5 N6 Fe2 125.6(2)
N5 C5 N7 109.9(3)
N5 C5 H5 125.0
N7 C5 H5 125.0
N4 C4 Se4 176.5(4)
C15 O2 C17 105.6(4)
N12 C14 C15 121.1(4)
N12 C14 H14 119.5
C15 C14 H14 119.5
C33 N21 N22 107.4(3)
C33 N21 Fe2 127.3(2)
N22 N21 Fe2 124.7(2)
C4 N4 Fe2 165.6(3)
N16 C21 C22 120.1(3)
N16 C21 H21 120.0
C22 C21 H21 120.0
C14 N12 N11 113.9(3)
C39 C38 O5 111.2(3)
C39 C38 H38 124.4
O5 C38 H38 124.4
C10 C11 O1 111.4(4)
C10 C11 H11 124.3
O1 C11 H11 124.3
N9 C13 N11 109.4(3)
N9 C13 H13 125.3
N11 C13 H13 125.3
N20 C28 C29 120.1(4)
N20 C28 H28 119.9
C29 C28 H28 119.9
C40 N25 N26 107.5(4)
N13 C19 N15 110.0(3)
N13 C19 H19 125.0
N15 C19 H19 125.0
C42 N28 N27 114.3(4)
C41 N26 N25 106.0(4)
C23 C22 O3 110.3(3)
C23 C22 C21 130.7(4)
O3 C22 C21 119.0(3)
C26 N19 C27 106.6(3)
C26 N19 N20 121.8(4)
C27 N19 N20 131.6(4)
C45 C46 C44 106.6(4)
C45 C46 H46 126.7
C44 C46 H46 126.7
C37 C36 O5 109.8(3)
C37 C36 C35 131.3(4)
O5 C36 C35 118.9(3)
C17 C18 C16 106.5(5)
C17 C18 H18 126.7
C16 C18 H18 126.7
C11 C10 C9 106.0(4)
C11 C10 H10 127.0
C9 C10 H10 127.0
N22 C34 N23 110.3(3)
N22 C34 H34 124.8
N23 C34 H34 124.8
O1 C8 C9 110.1(3)
O1 C8 C7 120.0(4)
C9 C8 C7 129.9(4)
C30 C29 O4 111.1(4)
C30 C29 C28 135.2(4)
O4 C29 C28 113.6(4)
N28 C42 C43 121.6(5)
N28 C42 H42 119.2
C43 C42 H42 119.2
N8 C7 C8 120.8(4)
N8 C7 H7 119.6
C8 C7 H7 119.6
N17 C26 N19 108.9(4)
N17 C26 H26 125.6
N19 C26 H26 125.6
C8 C9 C10 106.5(4)
C8 C9 H9 126.8
C10 C9 H9 126.8
C46 C45 O6 111.0(5)
C46 C45 H45 124.5
O6 C45 H45 124.5
N25 C40 N27 110.6(4)
N25 C40 H40 124.7
N27 C40 H40 124.7
O2 C15 C16 110.5(4)
O2 C15 C14 120.5(4)
C16 C15 C14 129.0(4)
C15 C16 C18 107.8(4)
C15 C16 H16 126.1
C18 C16 H16 126.1
C24 C25 C23 106.0(4)
C24 C25 H25 127.0
C23 C25 H25 127.0
C32 C31 O4 111.2(4)
C32 C31 H31 124.4
O4 C31 H31 124.4
C43 C44 C46 106.1(5)
C43 C44 H44 127.0
C46 C44 H44 127.0
C44 C43 O6 111.0(5)
C44 C43 C42 130.4(5)
O6 C43 C42 118.6(4)
C22 C23 C25 106.6(4)
C22 C23 H23 126.7
C25 C23 H23 126.7
C29 C30 C32 104.8(5)
C29 C30 H30 127.6
C32 C30 H30 127.6
C38 C39 C37 106.3(4)
C38 C39 H39 126.8
C37 C39 H39 126.8
N26 C41 N27 110.6(4)
N26 C41 H41 124.7
N27 C41 H41 124.7
C31 C32 C30 107.2(4)
C31 C32 H32 126.4
C30 C32 H32 126.4
N18 C27 N19 110.0(4)
N18 C27 H27 125.0
N19 C27 H27 125.0
C25 C24 O3 111.2(4)
C25 C24 H24 124.4
O3 C24 H24 124.4
C18 C17 O2 109.6(4)
C18 C17 H17 125.2
O2 C17 H17 125.2

loop_
_geom_bond_atom_site_label_1
_geom_bond_atom_site_label_2
_geom_bond_distance
Se3 C3 1.806(5)
Se1 C1 1.804(4)
Se2 C2 1.796(4)
Fe2 N3 2.102(4)
Fe2 N4 2.121(3)
Fe2 N14 2.166(3)
Fe2 N21 2.170(3)
Fe2 N10 2.193(3)
Fe2 N6 2.217(3)
Fe1 N2 1.939(3)
Fe1 N13 1.965(3)
Fe1 N1 1.966(4)
Fe1 N17 1.973(3)
Fe1 N9 1.980(3)
Fe1 N5 1.988(3)
Se4 C4 1.799(4)
O5 C38 1.369(5)
O5 C36 1.378(4)
N17 C26 1.308(5)
N17 N18 1.374(5)
N9 C13 1.296(5)
N9 N10 1.391(4)
N1 C1 1.151(5)
C3 N3 1.146(5)
N23 C33 1.338(5)
N23 C34 1.362(5)
N23 N24 1.401(4)
O1 C8 1.361(5)
O1 C11 1.367(5)
O3 C22 1.356(4)
O3 C24 1.361(5)
N5 C5 1.313(5)
N5 N6 1.387(4)
N24 C35 1.275(5)
N15 C19 1.345(5)
N15 C20 1.371(4)
N15 N16 1.401(4)
N11 C12 1.337(5)
N11 C13 1.366(5)
N11 N12 1.410(4)
N16 C21 1.270(5)
N22 C34 1.310(5)
N22 N21 1.387(4)
N14 C20 1.310(5)
N14 N13 1.384(4)
N13 C19 1.309(4)
O6 C43 1.369(6)
O6 C45 1.392(6)
C12 N10 1.317(5)
C12 H12 0.9500
C20 H20 0.9500
N7 C5 1.353(5)
N7 C6 1.360(5)
N7 N8 1.404(4)
N27 C40 1.352(6)
N27 C41 1.354(6)
N27 N28 1.407(5)
C35 C36 1.429(6)
C35 H35 0.9500
C37 C36 1.353(6)
C37 C39 1.417(6)
C37 H37 0.9500
N2 C2 1.152(5)
C33 N21 1.320(5)
C33 H33 0.9500
N18 C27 1.320(5)
C6 N6 1.294(5)
C6 H6 0.9500
N20 C28 1.245(5)
N20 N19 1.423(5)
N8 C7 1.287(5)
O4 C31 1.363(6)
O4 C29 1.372(5)
C5 H5 0.9500
C4 N4 1.141(5)
O2 C15 1.344(5)
O2 C17 1.399(6)
C14 N12 1.281(5)
C14 C15 1.423(6)
C14 H14 0.9500
C21 C22 1.433(5)
C21 H21 0.9500
C38 C39 1.341(6)
C38 H38 0.9500
C11 C10 1.344(6)
C11 H11 0.9500
C13 H13 0.9500
C28 C29 1.446(6)
C28 H28 0.9500
N25 C40 1.304(6)
N25 N26 1.393(5)
C19 H19 0.9500
N28 C42 1.282(5)
N26 C41 1.322(6)
C22 C23 1.344(6)
N19 C26 1.330(5)
N19 C27 1.355(6)
C46 C45 1.339(6)
C46 C44 1.434(7)
C46 H46 0.9500
C18 C17 1.334(7)
C18 C16 1.397(7)
C18 H18 0.9500
C10 C9 1.419(6)
C10 H10 0.9500
C34 H34 0.9500
C8 C9 1.369(6)
C8 C7 1.426(5)
C29 C30 1.344(6)
C42 C43 1.417(7)
C42 H42 0.9500
C7 H7 0.9500
C26 H26 0.9500
C9 H9 0.9500
C45 H45 0.9500
C40 H40 0.9500
C15 C16 1.334(6)
C16 H16 0.9500
C25 C24 1.331(7)
C25 C23 1.416(6)
C25 H25 0.9500
C31 C32 1.317(8)
C31 H31 0.9500
C44 C43 1.361(6)
C44 H44 0.9500
C23 H23 0.9500
C30 C32 1.448(7)
C30 H30 0.9500
C39 H39 0.9500
C41 H41 0.9500
C32 H32 0.9500
C27 H27 0.9500
C24 H24 0.9500
C17 H17 0.9500

loop_
_platon_squeeze_void_nr
_platon_squeeze_void_average_x
_platon_squeeze_void_average_y
_platon_squeeze_void_average_z
_platon_squeeze_void_volume
_platon_squeeze_void_count_electrons
_platon_squeeze_void_content
1 0.500 0.500 0.500 198 59 ' '
